data_4325468
loop_
_publ_author_name
'Eric S. Wiedner'
'Kimberley J. Gallagher'
'Marc J. A. Johnson'
'Jeff W. Kampf'

_publ_section_title
;
 Synthesis of Molybdenum Nitrido Complexes for Triple-Bond Metathesis of
 Alkynes and Nitriles
;
_journal_name_full 'Inorganic Chemistry'
_journal_page_first 5936
_journal_page_last 5945
_journal_paper_doi 10.1021/ic1024247
_journal_volume 50
_journal_year 2011
_chemical_formula_moiety 'C44 H56 Mo N2 O3, 0.5(C7 H8)'
_chemical_formula_sum 'C47.5 H50 Mo N2 O3'
_chemical_formula_weight 792.84
_chemical_name_systematic
;
 ?
;
_space_group_IT_number 2
_symmetry_cell_setting triclinic
_symmetry_space_group_name_Hall '-P 1'
_symmetry_space_group_name_H-M 'P -1'
_atom_sites_solution_hydrogens geom
_atom_sites_solution_primary direct
_atom_sites_solution_secondary difmap
_audit_creation_method SHELXL-97
_cell_angle_alpha 87.778(2)
_cell_angle_beta 85.186(2)
_cell_angle_gamma 78.835(2)
_cell_formula_units_Z 2
_cell_length_a 10.9987(16)
_cell_length_b 12.6721(18)
_cell_length_c 14.715(2)
_cell_measurement_reflns_used 9312
_cell_measurement_temperature 85(2)
_cell_measurement_theta_max 26.28
_cell_measurement_theta_min 2.17
_cell_volume 2004.5(5)
_computing_cell_refinement 'Bruker SAINT'
_computing_data_collection 'Bruker SMART-APEX'
_computing_data_reduction 'Bruker SAINT'
_computing_molecular_graphics 'Bruker SHELXTL'
_computing_publication_material 'Bruker SHELXTL'
_computing_structure_refinement 'SHELXL-97 (Sheldrick, 2008)'
_computing_structure_solution 'SHELXS-97 (Sheldrick, 2008)'
_diffrn_ambient_temperature 85(2)
_diffrn_measured_fraction_theta_full 0.991
_diffrn_measured_fraction_theta_max 0.991
_diffrn_measurement_device_type 'CCD area detector'
_diffrn_measurement_method 'phi and omega scans'
_diffrn_radiation_monochromator graphite
_diffrn_radiation_source 'fine-focus sealed tube'
_diffrn_radiation_type MoK\a
_diffrn_radiation_wavelength 0.71073
_diffrn_reflns_av_R_equivalents 0.0863
_diffrn_reflns_av_sigmaI/netI 0.0712
_diffrn_reflns_limit_h_max 13
_diffrn_reflns_limit_h_min -13
_diffrn_reflns_limit_k_max 15
_diffrn_reflns_limit_k_min -15
_diffrn_reflns_limit_l_max 18
_diffrn_reflns_limit_l_min -18
_diffrn_reflns_number 40336
_diffrn_reflns_theta_full 26.54
_diffrn_reflns_theta_max 26.54
_diffrn_reflns_theta_min 2.12
_exptl_absorpt_coefficient_mu 0.371
_exptl_absorpt_correction_T_max 0.9569
_exptl_absorpt_correction_T_min 0.9098
_exptl_absorpt_correction_type multi-scan
_exptl_absorpt_process_details
;
  Blessing, R. Acta Cryst. (1995) A51 33-38.
  Sheldrick, G.  SADABS (Version 2008/1) Bruker AXS area
  detector absorption and other corrections, University of
  Gottingen, Germany 2008.
;
_exptl_crystal_colour colorless
_exptl_crystal_density_diffrn 1.314
_exptl_crystal_description plate
_exptl_crystal_F_000 830
_exptl_crystal_size_max 0.26
_exptl_crystal_size_mid 0.14
_exptl_crystal_size_min 0.12
_refine_diff_density_max 1.082
_refine_diff_density_min -1.319
_refine_diff_density_rms 0.104
_refine_ls_extinction_method none
_refine_ls_goodness_of_fit_ref 1.057
_refine_ls_hydrogen_treatment constr
_refine_ls_matrix_type full
_refine_ls_number_parameters 547
_refine_ls_number_reflns 8251
_refine_ls_number_restraints 167
_refine_ls_restrained_S_all 1.054
_refine_ls_R_factor_all 0.0948
_refine_ls_R_factor_gt 0.0673
_refine_ls_shift/su_max 0.001
_refine_ls_shift/su_mean 0.000
_refine_ls_structure_factor_coef Fsqd
_refine_ls_weighting_details 'calc w=1/[\s^2^(Fo^2^)+(0.0542P)^2^+7.6769P] where P=(Fo^2^+2Fc^2^)/3'
_refine_ls_weighting_scheme calc
_refine_ls_wR_factor_gt 0.1519
_refine_ls_wR_factor_ref 0.1651
_reflns_number_gt 6223
_reflns_number_total 8251
_reflns_threshold_expression >2sigma(I)
_cod_data_source_file ic1024247_si_002_2.cif
_cod_data_source_block ew1352
_cod_original_formula_sum 'C47.50 H50 Mo N2 O3'
_cod_database_code 4325468

loop_
_symmetry_equiv_pos_as_xyz
'x, y, z'
'-x, -y, -z'

loop_
_atom_site_label
_atom_site_type_symbol
_atom_site_fract_x
_atom_site_fract_y
_atom_site_fract_z
_atom_site_U_iso_or_equiv
_atom_site_adp_type
_atom_site_occupancy
_atom_site_symmetry_multiplicity
_atom_site_calc_flag
_atom_site_refinement_flags
_atom_site_disorder_assembly
_atom_site_disorder_group
Mo1 Mo 0.61896(4) 0.31430(3) 0.72264(3) 0.02747(10) Uani 1 1 d D . .
N1A n 0.6351(7) 0.3207(6) 0.8980(4) 0.0521(15) Uani 0.50 1 d PDU A 1
H1A H 0.5990 0.2637 0.9210 0.062 Uiso 0.50 1 calc PR A 1
C1A C 0.5628(10) 0.4151(8) 0.9501(7) 0.061(2) Uani 0.50 1 d PDU A 1
H1A1 H 0.5682 0.4004 1.0157 0.092 Uiso 0.50 1 calc PR A 1
H1A2 H 0.4756 0.4273 0.9361 0.092 Uiso 0.50 1 calc PR A 1
H1A3 H 0.5974 0.4794 0.9327 0.092 Uiso 0.50 1 calc PR A 1
C2A C 0.7608(7) 0.2962(9) 0.9321(7) 0.057(2) Uani 0.50 1 d PDU A 1
H2A1 H 0.8180 0.3300 0.8913 0.085 Uiso 0.50 1 calc PR A 1
H2A2 H 0.7904 0.2181 0.9339 0.085 Uiso 0.50 1 calc PR A 1
H2A3 H 0.7571 0.3242 0.9936 0.085 Uiso 0.50 1 calc PR A 1
N1B n 0.6329(9) 0.3352(6) 0.8953(4) 0.0518(15) Uani 0.50 1 d PDU A 2
H1B H 0.5537 0.3742 0.9110 0.062 Uiso 0.50 1 calc PR A 2
C1B C 0.7096(9) 0.4053(7) 0.9323(7) 0.0535(19) Uani 0.50 1 d PDU A 2
H1B1 H 0.7137 0.3913 0.9980 0.080 Uiso 0.50 1 calc PR A 2
H1B2 H 0.6721 0.4809 0.9213 0.080 Uiso 0.50 1 calc PR A 2
H1B3 H 0.7938 0.3901 0.9020 0.080 Uiso 0.50 1 calc PR A 2
C2B C 0.6314(12) 0.2385(7) 0.9543(7) 0.061(2) Uani 0.50 1 d PDU A 2
H2B1 H 0.6728 0.2454 1.0096 0.092 Uiso 0.50 1 calc PR A 2
H2B2 H 0.6752 0.1747 0.9214 0.092 Uiso 0.50 1 calc PR A 2
H2B3 H 0.5452 0.2314 0.9710 0.092 Uiso 0.50 1 calc PR A 2
O1 O 0.4594(3) 0.3082(2) 0.7773(2) 0.0316(7) Uani 1 1 d . A .
O2 O 0.6635(3) 0.4497(2) 0.7304(2) 0.0306(7) Uani 1 1 d . A .
O3 O 0.7482(3) 0.1973(2) 0.7445(2) 0.0278(7) Uani 1 1 d . A .
N2 n 0.6000(3) 0.3039(3) 0.6101(3) 0.0303(9) Uani 1 1 d . A .
C2 C 0.3443(4) 0.3011(3) 0.7385(3) 0.0293(10) Uani 1 1 d . . .
C3 C 0.3077(4) 0.4018(3) 0.6777(3) 0.0367(11) Uani 1 1 d . A .
H3A H 0.3704 0.4016 0.6262 0.055 Uiso 1 1 calc R . .
H3B H 0.3026 0.4664 0.7134 0.055 Uiso 1 1 calc R . .
H3C H 0.2267 0.4017 0.6546 0.055 Uiso 1 1 calc R . .
C4 C 0.2459(4) 0.3041(3) 0.8183(3) 0.0320(10) Uani 1 1 d D A .
C5 C 0.2425(4) 0.3757(4) 0.8881(3) 0.0438(13) Uani 1 1 d D . .
H5A H 0.3025 0.4208 0.8861 0.053 Uiso 1 1 calc R A .
C6 C 0.1525(5) 0.3822(4) 0.9605(4) 0.0517(14) Uani 1 1 d D A .
H6A H 0.1500 0.4321 1.0075 0.062 Uiso 1 1 calc R . .
C7 C 0.0663(5) 0.3153(4) 0.9641(4) 0.0502(14) Uani 1 1 d D . .
H7A H 0.0057 0.3182 1.0143 0.060 Uiso 1 1 calc R A .
C8 C 0.0684(4) 0.2453(4) 0.8955(3) 0.0454(13) Uani 1 1 d D A .
H8A H 0.0080 0.2007 0.8973 0.055 Uiso 1 1 calc R . .
C9 C 0.1581(4) 0.2391(3) 0.8236(3) 0.0370(11) Uani 1 1 d D . .
H9A H 0.1595 0.1892 0.7768 0.044 Uiso 1 1 calc R A .
C10 C 0.3625(4) 0.1962(3) 0.6870(3) 0.0321(10) Uani 1 1 d . A .
C11 C 0.4155(4) 0.1007(3) 0.7312(4) 0.0376(12) Uani 1 1 d . . .
H11A H 0.4424 0.1025 0.7907 0.045 Uiso 1 1 calc R A .
C12 C 0.4289(4) 0.0031(4) 0.6877(4) 0.0453(14) Uani 1 1 d . A .
H12A H 0.4645 -0.0616 0.7182 0.054 Uiso 1 1 calc R . .
C13 C 0.3917(5) -0.0009(4) 0.6022(4) 0.0522(15) Uani 1 1 d . . .
H13A H 0.4015 -0.0681 0.5732 0.063 Uiso 1 1 calc R A .
C14 C 0.3396(5) 0.0930(4) 0.5575(4) 0.0538(15) Uani 1 1 d . A .
H14A H 0.3136 0.0903 0.4978 0.065 Uiso 1 1 calc R . .
C15 C 0.3252(4) 0.1916(4) 0.6001(4) 0.0414(12) Uani 1 1 d . . .
H15A H 0.2895 0.2559 0.5692 0.050 Uiso 1 1 calc R A .
C16 C 0.6647(4) 0.5452(3) 0.6733(3) 0.0279(10) Uani 1 1 d . . .
C17 C 0.7147(4) 0.5157(3) 0.5765(3) 0.0330(11) Uani 1 1 d . A .
H17A H 0.8006 0.4761 0.5768 0.050 Uiso 1 1 calc R . .
H17B H 0.7126 0.5814 0.5388 0.050 Uiso 1 1 calc R . .
H17C H 0.6633 0.4705 0.5515 0.050 Uiso 1 1 calc R . .
C18 C 0.5303(4) 0.6082(3) 0.6792(3) 0.0295(10) Uani 1 1 d . A .
C19 C 0.4673(4) 0.6436(3) 0.6037(3) 0.0333(11) Uani 1 1 d . . .
H19A H 0.5093 0.6328 0.5448 0.040 Uiso 1 1 calc R A .
C20 C 0.3427(4) 0.6950(3) 0.6118(4) 0.0378(12) Uani 1 1 d . A .
H20A H 0.3002 0.7189 0.5590 0.045 Uiso 1 1 calc R . .
C21 C 0.2823(4) 0.7106(4) 0.6973(4) 0.0407(12) Uani 1 1 d . . .
H21A H 0.1970 0.7439 0.7037 0.049 Uiso 1 1 calc R A .
C22 C 0.3453(4) 0.6781(4) 0.7740(4) 0.0455(13) Uani 1 1 d . A .
H22A H 0.3038 0.6908 0.8329 0.055 Uiso 1 1 calc R . .
C23 C 0.4686(4) 0.6270(4) 0.7651(4) 0.0399(12) Uani 1 1 d . . .
H23A H 0.5115 0.6047 0.8180 0.048 Uiso 1 1 calc R A .
C24 C 0.7545(4) 0.6034(3) 0.7149(3) 0.0285(10) Uani 1 1 d . A .
C25 C 0.7348(4) 0.7153(3) 0.7189(3) 0.0323(10) Uani 1 1 d . . .
H25A H 0.6609 0.7574 0.6980 0.039 Uiso 1 1 calc R A .
C26 C 0.8214(5) 0.7653(4) 0.7530(3) 0.0422(12) Uani 1 1 d . A .
H26A H 0.8061 0.8415 0.7556 0.051 Uiso 1 1 calc R . .
C27 C 0.9301(4) 0.7063(4) 0.7834(3) 0.0365(11) Uani 1 1 d . . .
H27A H 0.9892 0.7414 0.8068 0.044 Uiso 1 1 calc R A .
C28 C 0.9519(4) 0.5951(4) 0.7792(3) 0.0391(12) Uani 1 1 d . A .
H28A H 1.0267 0.5534 0.7991 0.047 Uiso 1 1 calc R . .
C29 C 0.8645(4) 0.5455(3) 0.7461(4) 0.0371(12) Uani 1 1 d . . .
H29A H 0.8797 0.4692 0.7444 0.045 Uiso 1 1 calc R A .
C30 C 0.8279(4) 0.1171(3) 0.6873(3) 0.0267(9) Uani 1 1 d . . .
C31 C 0.7447(4) 0.0466(3) 0.6509(3) 0.0293(10) Uani 1 1 d . A .
H31A H 0.6881 0.0897 0.6096 0.044 Uiso 1 1 calc R . .
H31B H 0.6963 0.0187 0.7021 0.044 Uiso 1 1 calc R . .
H31C H 0.7966 -0.0137 0.6178 0.044 Uiso 1 1 calc R . .
C32 C 0.8961(4) 0.1734(3) 0.6116(3) 0.0284(10) Uani 1 1 d . A .
C33 C 0.9471(4) 0.2606(3) 0.6338(3) 0.0302(10) Uani 1 1 d . . .
H33A H 0.9393 0.2835 0.6951 0.036 Uiso 1 1 calc R A .
C34 C 1.0093(4) 0.3140(3) 0.5662(4) 0.0353(11) Uani 1 1 d . A .
H34A H 1.0421 0.3744 0.5819 0.042 Uiso 1 1 calc R . .
C35 C 1.0247(4) 0.2815(4) 0.4766(4) 0.0370(12) Uani 1 1 d . . .
H35A H 1.0669 0.3188 0.4308 0.044 Uiso 1 1 calc R A .
C36 C 0.9765(4) 0.1926(4) 0.4558(3) 0.0355(11) Uani 1 1 d . A .
H36A H 0.9876 0.1677 0.3950 0.043 Uiso 1 1 calc R . .
C37 C 0.9124(4) 0.1398(3) 0.5223(3) 0.0319(10) Uani 1 1 d . . .
H37A H 0.8792 0.0798 0.5064 0.038 Uiso 1 1 calc R A .
C38 C 0.9170(4) 0.0503(3) 0.7519(3) 0.0267(9) Uani 1 1 d . A .
C39 C 0.8692(4) 0.0196(3) 0.8372(3) 0.0303(10) Uani 1 1 d . . .
H39A H 0.7829 0.0404 0.8545 0.036 Uiso 1 1 calc R A .
C40 C 0.9473(4) -0.0417(3) 0.8974(3) 0.0331(10) Uani 1 1 d . A .
H40A H 0.9138 -0.0634 0.9552 0.040 Uiso 1 1 calc R . .
C41 C 1.0718(4) -0.0708(3) 0.8739(3) 0.0364(11) Uani 1 1 d . . .
H41A H 1.1251 -0.1110 0.9157 0.044 Uiso 1 1 calc R A .
C42 C 1.1200(4) -0.0416(3) 0.7892(4) 0.0358(11) Uani 1 1 d . A .
H42A H 1.2064 -0.0625 0.7725 0.043 Uiso 1 1 calc R . .
C43 C 1.0423(4) 0.0185(3) 0.7280(3) 0.0289(10) Uani 1 1 d . . .
H43A H 1.0760 0.0376 0.6695 0.035 Uiso 1 1 calc R A .
C44 C 0.4265(7) 0.0246(6) 0.9705(5) 0.055(2) Uani 0.50 1 d PDU B -3
H44 H 0.3788 -0.0080 0.9329 0.066 Uiso 0.50 1 calc PR B -3
C45 C 0.3758(8) 0.1218(6) 1.0116(5) 0.058(2) Uani 0.50 1 d PDU B -3
H45 H 0.2926 0.1554 1.0024 0.069 Uiso 0.50 1 calc PR B -3
C46 C 0.4454(8) 0.1703(7) 1.0661(6) 0.059(2) Uani 0.50 1 d PDU B -3
H46 H 0.4103 0.2366 1.0944 0.071 Uiso 0.50 1 calc PR B -3
C47 C 0.5666(8) 0.1207(7) 1.0785(7) 0.059(2) Uani 0.50 1 d PDU B -3
H47 H 0.6163 0.1541 1.1138 0.071 Uiso 0.50 1 calc PR B -3
C48 C 0.6147(8) 0.0240(7) 1.0402(7) 0.062(2) Uani 0.50 1 d PDU B -3
H48 H 0.6965 -0.0111 1.0520 0.074 Uiso 0.50 1 calc PR B -3
C49 C 0.5476(8) -0.0242(7) 0.9849(7) 0.059(2) Uani 0.50 1 d PDU B -3
C50 C 0.6134(14) -0.1275(11) 0.9419(11) 0.082(4) Uani 0.50 1 d PDU B -3
H50A H 0.7022 -0.1263 0.9309 0.122 Uiso 0.50 1 calc PR B -3
H50B H 0.5787 -0.1353 0.8838 0.122 Uiso 0.50 1 calc PR B -3
H50C H 0.6020 -0.1882 0.9829 0.122 Uiso 0.50 1 calc PR B -3

loop_
_atom_site_aniso_label
_atom_site_aniso_U_11
_atom_site_aniso_U_22
_atom_site_aniso_U_33
_atom_site_aniso_U_23
_atom_site_aniso_U_13
_atom_site_aniso_U_12
Mo1 0.02774(18) 0.01011(15) 0.0461(2) -0.00434(13) -0.00375(15) -0.00641(12)
N1A 0.063(3) 0.038(3) 0.060(3) -0.016(2) 0.001(3) -0.023(2)
C1A 0.072(4) 0.050(4) 0.059(4) -0.014(4) 0.001(4) -0.003(3)
C2A 0.063(3) 0.041(4) 0.067(4) -0.008(4) 0.000(4) -0.012(3)
N1B 0.062(3) 0.037(3) 0.062(3) -0.015(2) 0.004(3) -0.025(2)
C1B 0.062(4) 0.038(3) 0.066(4) -0.004(3) -0.001(4) -0.024(3)
C2B 0.081(5) 0.039(4) 0.068(5) -0.010(3) 0.014(5) -0.030(4)
O1 0.0336(16) 0.0133(13) 0.0494(19) -0.0037(12) -0.0036(14) -0.0080(12)
O2 0.0313(15) 0.0103(12) 0.0523(19) -0.0017(12) -0.0082(14) -0.0064(11)
O3 0.0276(14) 0.0132(12) 0.0429(18) -0.0055(12) -0.0038(13) -0.0034(11)
N2 0.0313(18) 0.0197(17) 0.044(2) -0.0031(16) -0.0171(17) -0.0082(14)
C2 0.028(2) 0.0144(18) 0.048(3) -0.0023(17) -0.0053(19) -0.0075(16)
C3 0.038(2) 0.022(2) 0.051(3) -0.001(2) -0.004(2) -0.0078(19)
C4 0.033(2) 0.020(2) 0.043(3) -0.0055(18) -0.001(2) -0.0057(17)
C5 0.047(3) 0.033(2) 0.055(3) -0.011(2) 0.001(2) -0.018(2)
C6 0.065(3) 0.040(3) 0.051(3) -0.015(2) 0.003(3) -0.012(3)
C7 0.053(3) 0.045(3) 0.052(3) -0.003(2) 0.011(3) -0.014(3)
C8 0.045(3) 0.030(2) 0.061(3) -0.006(2) 0.011(3) -0.012(2)
C9 0.041(2) 0.022(2) 0.051(3) -0.0070(19) 0.002(2) -0.0123(19)
C10 0.027(2) 0.020(2) 0.050(3) -0.0076(19) 0.004(2) -0.0069(17)
C11 0.034(2) 0.020(2) 0.060(3) -0.006(2) 0.003(2) -0.0097(18)
C12 0.034(2) 0.020(2) 0.082(4) -0.009(2) 0.011(3) -0.0103(19)
C13 0.045(3) 0.034(3) 0.082(4) -0.033(3) 0.017(3) -0.020(2)
C14 0.054(3) 0.047(3) 0.064(4) -0.026(3) 0.005(3) -0.020(3)
C15 0.040(3) 0.032(2) 0.054(3) -0.011(2) 0.001(2) -0.011(2)
C16 0.029(2) 0.0060(16) 0.048(3) 0.0001(16) -0.0018(19) -0.0042(15)
C17 0.029(2) 0.020(2) 0.050(3) -0.0074(19) -0.001(2) -0.0041(17)
C18 0.029(2) 0.0152(18) 0.046(3) -0.0060(17) -0.0027(19) -0.0080(16)
C19 0.032(2) 0.0177(19) 0.049(3) -0.0084(19) -0.002(2) 0.0010(17)
C20 0.032(2) 0.022(2) 0.057(3) -0.007(2) -0.008(2) 0.0010(18)
C21 0.030(2) 0.024(2) 0.067(3) -0.012(2) -0.002(2) -0.0014(19)
C22 0.033(2) 0.053(3) 0.049(3) -0.012(2) 0.008(2) -0.006(2)
C23 0.033(2) 0.039(3) 0.048(3) -0.003(2) 0.000(2) -0.007(2)
C24 0.030(2) 0.0132(18) 0.042(3) -0.0049(17) 0.0004(19) -0.0034(16)
C25 0.036(2) 0.0144(18) 0.048(3) -0.0047(18) 0.000(2) -0.0069(17)
C26 0.061(3) 0.022(2) 0.046(3) -0.007(2) 0.003(2) -0.015(2)
C27 0.041(2) 0.031(2) 0.043(3) -0.006(2) 0.003(2) -0.022(2)
C28 0.037(2) 0.030(2) 0.052(3) -0.009(2) -0.003(2) -0.011(2)
C29 0.031(2) 0.018(2) 0.063(3) -0.011(2) -0.005(2) -0.0053(18)
C30 0.026(2) 0.0139(18) 0.040(2) -0.0049(17) -0.0036(18) -0.0026(16)
C31 0.0239(19) 0.0182(19) 0.048(3) -0.0030(18) -0.0045(19) -0.0079(16)
C32 0.0210(19) 0.0156(18) 0.049(3) -0.0023(18) -0.0053(18) -0.0026(15)
C33 0.026(2) 0.0177(19) 0.046(3) -0.0001(18) -0.0035(19) -0.0030(16)
C34 0.027(2) 0.020(2) 0.060(3) 0.003(2) 0.000(2) -0.0075(17)
C35 0.026(2) 0.028(2) 0.055(3) 0.006(2) 0.002(2) -0.0027(18)
C36 0.029(2) 0.037(2) 0.039(3) -0.003(2) -0.001(2) -0.0025(19)
C37 0.029(2) 0.021(2) 0.046(3) -0.0003(19) -0.006(2) -0.0041(17)
C38 0.027(2) 0.0108(17) 0.045(3) -0.0071(16) -0.0052(18) -0.0081(15)
C39 0.030(2) 0.0196(19) 0.044(3) -0.0063(18) -0.0023(19) -0.0102(17)
C40 0.041(2) 0.022(2) 0.040(3) -0.0023(18) -0.004(2) -0.0141(18)
C41 0.040(2) 0.021(2) 0.051(3) -0.0035(19) -0.013(2) -0.0079(19)
C42 0.031(2) 0.0130(19) 0.064(3) -0.0018(19) -0.004(2) -0.0055(17)
C43 0.029(2) 0.0120(17) 0.048(3) -0.0037(17) -0.0015(19) -0.0075(16)
C44 0.053(4) 0.046(4) 0.070(4) 0.010(4) -0.007(4) -0.021(3)
C45 0.052(4) 0.049(4) 0.070(5) 0.013(4) -0.008(4) -0.007(4)
C46 0.057(4) 0.050(4) 0.071(5) -0.003(4) -0.003(4) -0.010(4)
C47 0.056(4) 0.055(4) 0.069(5) -0.006(4) -0.010(4) -0.014(4)
C48 0.059(4) 0.053(4) 0.075(5) -0.002(4) -0.010(4) -0.012(4)
C49 0.055(4) 0.044(4) 0.078(5) -0.001(4) 0.003(4) -0.015(3)
C50 0.083(7) 0.054(6) 0.110(9) -0.025(6) 0.036(7) -0.032(5)

loop_
_atom_type_symbol
_atom_type_description
_atom_type_scat_dispersion_real
_atom_type_scat_dispersion_imag
_atom_type_scat_source
C C 0.0033 0.0016 'International Tables Vol C Tables 4.2.6.8 and 6.1.1.4'
H H 0.0000 0.0000 'International Tables Vol C Tables 4.2.6.8 and 6.1.1.4'
N N 0.0061 0.0033 'International Tables Vol C Tables 4.2.6.8 and 6.1.1.4'
O O 0.0106 0.0060 'International Tables Vol C Tables 4.2.6.8 and 6.1.1.4'
Mo Mo -1.6832 0.6857 'International Tables Vol C Tables 4.2.6.8 and 6.1.1.4'

loop_
_geom_angle_atom_site_label_1
_geom_angle_atom_site_label_2
_geom_angle_atom_site_label_3
_geom_angle
N2 Mo1 O1 102.18(15)
N2 Mo1 O3 103.01(15)
O1 Mo1 O3 117.53(12)
N2 Mo1 O2 104.09(15)
O1 Mo1 O2 113.64(12)
O3 Mo1 O2 113.91(12)
N2 Mo1 N1B 176.3(2)
O1 Mo1 N1B 74.5(2)
O3 Mo1 N1B 80.1(2)
O2 Mo1 N1B 76.07(19)
N2 Mo1 N1A 175.5(2)
O1 Mo1 N1A 74.0(2)
O3 Mo1 N1A 77.07(18)
O2 Mo1 N1A 79.8(2)
N1B Mo1 N1A 4.0(3)
C2A N1A C1A 106.9(7)
C2A N1A Mo1 117.8(6)
C1A N1A Mo1 119.5(6)
C2B N1B C1B 110.5(7)
C2B N1B Mo1 117.1(5)
C1B N1B Mo1 123.2(6)
C2 O1 Mo1 131.7(3)
C16 O2 Mo1 137.9(3)
C30 O3 Mo1 134.3(3)
O1 C2 C4 106.5(4)
O1 C2 C10 109.1(3)
C4 C2 C10 111.5(3)
O1 C2 C3 108.0(3)
C4 C2 C3 108.3(3)
C10 C2 C3 113.3(4)
C9 C4 C5 118.3(4)
C9 C4 C2 122.4(4)
C5 C4 C2 119.3(4)
C6 C5 C4 120.7(4)
C7 C6 C5 119.6(4)
C8 C7 C6 120.1(5)
C7 C8 C9 120.1(4)
C8 C9 C4 121.2(4)
C15 C10 C11 119.0(4)
C15 C10 C2 122.7(4)
C11 C10 C2 118.3(4)
C12 C11 C10 119.9(5)
C13 C12 C11 120.8(5)
C12 C13 C14 119.9(5)
C13 C14 C15 120.0(5)
C10 C15 C14 120.3(5)
O2 C16 C17 110.9(3)
O2 C16 C24 104.8(3)
C17 C16 C24 108.6(3)
O2 C16 C18 105.9(3)
C17 C16 C18 112.9(4)
C24 C16 C18 113.3(3)
C19 C18 C23 118.7(4)
C19 C18 C16 123.1(4)
C23 C18 C16 118.2(4)
C18 C19 C20 121.4(5)
C21 C20 C19 119.1(5)
C20 C21 C22 120.2(4)
C21 C22 C23 120.1(5)
C22 C23 C18 120.5(5)
C29 C24 C25 117.3(4)
C29 C24 C16 120.1(3)
C25 C24 C16 122.4(4)
C26 C25 C24 120.7(4)
C25 C26 C27 121.0(4)
C26 C27 C28 119.2(4)
C29 C28 C27 119.6(4)
C28 C29 C24 122.1(4)
O3 C30 C32 109.3(3)
O3 C30 C38 104.9(3)
C32 C30 C38 112.2(3)
O3 C30 C31 107.3(3)
C32 C30 C31 112.9(4)
C38 C30 C31 109.9(3)
C37 C32 C33 118.7(4)
C37 C32 C30 122.8(4)
C33 C32 C30 118.5(4)
C34 C33 C32 119.9(4)
C35 C34 C33 121.6(4)
C34 C35 C36 118.0(4)
C37 C36 C35 120.9(5)
C32 C37 C36 120.8(4)
C43 C38 C39 118.8(4)
C43 C38 C30 122.5(4)
C39 C38 C30 118.7(4)
C38 C39 C40 120.2(4)
C41 C40 C39 120.4(4)
C40 C41 C42 119.8(4)
C41 C42 C43 120.2(4)
C38 C43 C42 120.4(4)
C49 C44 C45 119.2(7)
C44 C45 C46 120.7(7)
C47 C46 C45 119.0(7)
C48 C47 C46 120.1(7)
C47 C48 C49 121.5(7)
C48 C49 C44 119.4(7)
C48 C49 C50 116.6(9)
C44 C49 C50 123.9(9)

loop_
_geom_bond_atom_site_label_1
_geom_bond_atom_site_label_2
_geom_bond_distance
Mo1 N2 1.700(4)
Mo1 O1 1.883(3)
Mo1 O3 1.883(3)
Mo1 O2 1.884(3)
Mo1 N1B 2.584(6)
Mo1 N1A 2.606(6)
N1A C2A 1.482(7)
N1A C1A 1.501(7)
N1B C2B 1.475(7)
N1B C1B 1.485(7)
O1 C2 1.451(5)
O2 C16 1.448(5)
O3 C30 1.451(5)
C2 C4 1.525(6)
C2 C10 1.526(6)
C2 C3 1.538(6)
C4 C9 1.382(6)
C4 C5 1.389(6)
C5 C6 1.386(7)
C6 C7 1.385(7)
C7 C8 1.366(6)
C8 C9 1.378(6)
C10 C15 1.383(7)
C10 C11 1.398(6)
C11 C12 1.390(6)
C12 C13 1.362(8)
C13 C14 1.384(8)
C14 C15 1.395(7)
C16 C17 1.517(6)
C16 C24 1.520(6)
C16 C18 1.535(6)
C18 C19 1.373(6)
C18 C23 1.389(7)
C19 C20 1.396(6)
C20 C21 1.375(7)
C21 C22 1.380(7)
C22 C23 1.383(7)
C24 C29 1.391(6)
C24 C25 1.395(5)
C25 C26 1.378(7)
C26 C27 1.380(7)
C27 C28 1.385(6)
C28 C29 1.376(6)
C30 C32 1.522(6)
C30 C38 1.534(6)
C30 C31 1.536(5)
C32 C37 1.384(6)
C32 C33 1.394(6)
C33 C34 1.389(6)
C34 C35 1.383(7)
C35 C36 1.389(7)
C36 C37 1.385(6)
C38 C43 1.378(6)
C38 C39 1.392(6)
C39 C40 1.394(6)
C40 C41 1.366(6)
C41 C42 1.377(7)
C42 C43 1.395(6)
C44 C49 1.385(8)
C44 C45 1.389(8)
C45 C46 1.390(9)
C46 C47 1.383(8)
C47 C48 1.360(8)
C48 C49 1.377(8)
C49 C50 1.502(15)
